data_7062926
loop_
_publ_author_name
'Sathapat, Dibyendu'
'Das, Mainak'
'Das, Manik'
'Das, Uttam Kumar'
'Bag, Arijit'
'Laha, Soumik'
'Ray, Partha Pratim'
'Samanta, Bidhan Chandra'
'Maity, Tithi'

_publ_section_title
;
 Development of a novel Cd(ii) metal complex for solvent-sensitive
 detection of Zn(ii) and Mg(ii) with the formation of
 Cd(ii)--Zn(ii)/Cd(ii)--Mg(ii) complexes and their application in
 effective Schottky devices
;
_journal_issue 4
_journal_name_full 'New Journal of Chemistry'
_journal_page_first 1837
_journal_page_last 1849
_journal_paper_doi 10.1039/D3NJ04660E
_journal_volume 48
_journal_year 2024
_chemical_formula_moiety 'C20 H24 Cd I2 N2 O4'
_chemical_formula_sum 'C20 H24 Cd I2 N2 O4'
_chemical_formula_weight 722.61
_space_group_crystal_system monoclinic
_space_group_IT_number 13
_space_group_name_Hall '-P 2yac'
_space_group_name_H-M_alt 'P 1 2/n 1'
_atom_sites_solution_hydrogens mixed
_audit_creation_method SHELXL-2018/3
_audit_update_record
;
2023-03-04 deposited with the CCDC.	2023-12-20 downloaded from the CCDC.
;
_cell_angle_alpha 90
_cell_angle_beta 92.577(11)
_cell_angle_gamma 90
_cell_formula_units_Z 2
_cell_length_a 8.6378(19)
_cell_length_b 11.746(3)
_cell_length_c 11.427(3)
_cell_measurement_reflns_used 5933
_cell_measurement_temperature 296(2)
_cell_measurement_theta_max 29.423
_cell_measurement_theta_min 2.488
_cell_volume 1158.2(5)
_computing_structure_refinement 'SHELXL-2018/3 (Sheldrick, 2018)'
_diffrn_ambient_temperature 296(2)
_diffrn_detector_area_resol_mean 3
_diffrn_measured_fraction_theta_full 0.996
_diffrn_measured_fraction_theta_max 0.996
_diffrn_measurement_device_type 'BRUKER CCD AREA DETECTOR'
_diffrn_measurement_method 'PHI-OMEGA SCAN'
_diffrn_radiation_type MoK\a
_diffrn_radiation_wavelength 0.71073
_diffrn_reflns_av_R_equivalents 0.0290
_diffrn_reflns_av_unetI/netI 0.0243
_diffrn_reflns_Laue_measured_fraction_full 0.996
_diffrn_reflns_Laue_measured_fraction_max 0.996
_diffrn_reflns_limit_h_max 11
_diffrn_reflns_limit_h_min -11
_diffrn_reflns_limit_k_max 14
_diffrn_reflns_limit_k_min -16
_diffrn_reflns_limit_l_max 15
_diffrn_reflns_limit_l_min -15
_diffrn_reflns_number 14233
_diffrn_reflns_point_group_measured_fraction_full 0.996
_diffrn_reflns_point_group_measured_fraction_max 0.996
_diffrn_reflns_theta_full 25.500
_diffrn_reflns_theta_max 29.423
_diffrn_reflns_theta_min 2.488
_exptl_absorpt_coefficient_mu 3.636
_exptl_absorpt_correction_T_max 0.7459
_exptl_absorpt_correction_T_min 0.6080
_exptl_absorpt_correction_type multi-scan
_exptl_absorpt_process_details
;
 SADABS 2016/2: Krause, L., Herbst-Irmer, R., Sheldrick G.M. & Stalke D.,
 J. Appl. Cryst. 48 (2015) 3-10
;
_exptl_crystal_colour yellow
_exptl_crystal_density_diffrn 2.072
_exptl_crystal_description rectangular
_exptl_crystal_F_000 688
_exptl_crystal_size_max 0.14
_exptl_crystal_size_mid 0.12
_exptl_crystal_size_min 0.08
_refine_diff_density_max 0.884
_refine_diff_density_min -0.830
_refine_diff_density_rms 0.085
_refine_ls_extinction_method none
_refine_ls_goodness_of_fit_ref 1.093
_refine_ls_hydrogen_treatment mixed
_refine_ls_matrix_type full
_refine_ls_number_parameters 137
_refine_ls_number_reflns 3200
_refine_ls_number_restraints 1
_refine_ls_restrained_S_all 1.093
_refine_ls_R_factor_all 0.0396
_refine_ls_R_factor_gt 0.0273
_refine_ls_shift/su_max 0.001
_refine_ls_shift/su_mean 0.000
_refine_ls_structure_factor_coef Fsqd
_refine_ls_weighting_details 'w=1/[\s^2^(Fo^2^)+(0.0127P)^2^+1.1447P] where P=(Fo^2^+2Fc^2^)/3'
_refine_ls_weighting_scheme calc
_refine_ls_wR_factor_gt 0.0493
_refine_ls_wR_factor_ref 0.0547
_reflns_Friedel_coverage 0.000
_reflns_number_gt 2631
_reflns_number_total 3200
_reflns_threshold_expression 'I > 2\s(I)'
_cod_data_source_file d3nj04660e2.cif
_cod_data_source_block shelx
_cod_depositor_comments 'Adding full bibliography for 7062926--7062927.cif.'
_cod_original_cell_volume 1158.2(4)
_cod_original_sg_symbol_H-M 'P 2/n'
_cod_database_code 7062926
_shelx_shelxl_version_number 2018/3
_shelx_space_group_comment
;
The symmetry employed for this shelxl refinement is uniquely defined
by the following loop, which should always be used as a source of
symmetry information in preference to the above space-group names.
They are only intended as comments.
;
_shelx_estimated_absorpt_t_min 0.6080
_shelx_estimated_absorpt_t_max 0.7459

loop_
_space_group_symop_operation_xyz
'x, y, z'
'-x+1/2, y, -z+1/2'
'-x, -y, -z'
'x-1/2, -y, z-1/2'

loop_
_atom_site_label
_atom_site_type_symbol
_atom_site_fract_x
_atom_site_fract_y
_atom_site_fract_z
_atom_site_U_iso_or_equiv
_atom_site_adp_type
_atom_site_occupancy
_atom_site_site_symmetry_order
_atom_site_calc_flag
_atom_site_refinement_flags_posn
_atom_site_refinement_flags_adp
_atom_site_refinement_flags_occupancy
_atom_site_disorder_assembly
_atom_site_disorder_group
I1 I 0.16422(3) 0.16102(2) 0.53460(2) 0.04920(7) Uani 1 1 d . . . . .
Cd2 Cd 0.250000 0.25009(3) 0.750000 0.03954(8) Uani 1 2 d S T P . .
O1 O 0.5525(2) 0.20553(18) 0.67645(19) 0.0416(5) Uani 1 1 d . . . . .
O2 O 0.4104(2) 0.40067(17) 0.72608(19) 0.0414(5) Uani 1 1 d . . . . .
N1 N 0.4088(3) 0.6190(2) 0.7264(3) 0.0472(6) Uani 1 1 d D . . . .
C9 C 0.5372(3) 0.4047(2) 0.6673(2) 0.0341(6) Uani 1 1 d . . . . .
C3 C 0.6171(3) 0.3040(3) 0.6369(3) 0.0365(6) Uani 1 1 d . . . . .
C7 C 0.6011(3) 0.5106(3) 0.6334(3) 0.0395(7) Uani 1 1 d . . . . .
C8 C 0.5294(4) 0.6138(3) 0.6644(3) 0.0453(7) Uani 1 1 d . . . . .
H8 H 0.571713 0.681630 0.638648 0.054 Uiso 1 1 calc R U . . .
C4 C 0.7505(4) 0.3096(3) 0.5769(3) 0.0436(7) Uani 1 1 d . . . . .
H4 H 0.801528 0.242823 0.557931 0.052 Uiso 1 1 calc R U . . .
C2 C 0.6095(4) 0.1008(3) 0.6300(3) 0.0488(8) Uani 1 1 d . . . . .
H2A H 0.720918 0.096245 0.643780 0.059 Uiso 1 1 calc R U . . .
H2B H 0.586576 0.097473 0.546207 0.059 Uiso 1 1 calc R U . . .
C6 C 0.7384(4) 0.5128(3) 0.5700(3) 0.0473(8) Uani 1 1 d . . . . .
H6 H 0.778462 0.582194 0.546427 0.057 Uiso 1 1 calc R U . . .
C5 C 0.8115(4) 0.4156(3) 0.5434(3) 0.0513(8) Uani 1 1 d . . . . .
H5 H 0.902504 0.418279 0.502965 0.062 Uiso 1 1 calc R U . . .
C10 C 0.3359(4) 0.7239(3) 0.7640(3) 0.0567(9) Uani 1 1 d . . . . .
H10A H 0.382572 0.788111 0.725547 0.068 Uiso 1 1 calc R U . . .
H10B H 0.354610 0.732989 0.847849 0.068 Uiso 1 1 calc R U . . .
C1 C 0.5325(4) 0.0030(3) 0.6894(3) 0.0567(9) Uani 1 1 d . . . . .
H1A H 0.549832 0.009673 0.772723 0.085 Uiso 1 1 calc R U . . .
H1B H 0.575379 -0.067436 0.663288 0.085 Uiso 1 1 calc R U . . .
H1C H 0.423190 0.004497 0.670197 0.085 Uiso 1 1 calc R U . . .
H1 H 0.378(4) 0.551(2) 0.752(3) 0.076(13) Uiso 1 1 d D . . . .

loop_
_atom_site_aniso_label
_atom_site_aniso_U_11
_atom_site_aniso_U_22
_atom_site_aniso_U_33
_atom_site_aniso_U_23
_atom_site_aniso_U_13
_atom_site_aniso_U_12
I1 0.04945(13) 0.05141(13) 0.04676(13) -0.01054(10) 0.00247(9) 0.00335(10)
Cd2 0.04614(18) 0.03118(15) 0.04159(17) 0.000 0.00519(13) 0.000
O1 0.0384(11) 0.0359(11) 0.0513(13) 0.0039(9) 0.0122(9) -0.0012(9)
O2 0.0367(11) 0.0335(11) 0.0550(13) 0.0037(9) 0.0120(9) -0.0040(8)
N1 0.0556(17) 0.0317(14) 0.0546(17) 0.0036(12) 0.0057(13) -0.0070(12)
C9 0.0317(13) 0.0377(15) 0.0328(14) 0.0046(11) -0.0012(11) -0.0060(11)
C3 0.0343(14) 0.0408(16) 0.0346(15) 0.0078(12) 0.0011(12) -0.0053(12)
C7 0.0405(16) 0.0401(16) 0.0377(16) 0.0064(13) -0.0027(12) -0.0110(13)
C8 0.0518(19) 0.0370(16) 0.0466(18) 0.0082(14) -0.0020(15) -0.0134(14)
C4 0.0407(16) 0.0495(19) 0.0412(17) 0.0016(14) 0.0097(13) -0.0032(14)
C2 0.0539(19) 0.0400(18) 0.053(2) -0.0002(15) 0.0125(16) 0.0077(14)
C6 0.0478(18) 0.053(2) 0.0417(17) 0.0097(15) 0.0040(14) -0.0183(15)
C5 0.0408(17) 0.067(2) 0.0474(19) 0.0056(17) 0.0131(14) -0.0126(16)
C10 0.077(2) 0.0325(17) 0.061(2) -0.0031(15) 0.012(2) -0.0109(15)
C1 0.059(2) 0.0374(18) 0.074(3) 0.0011(17) 0.0107(19) 0.0066(15)

loop_
_atom_type_symbol
_atom_type_description
_atom_type_scat_dispersion_real
_atom_type_scat_dispersion_imag
_atom_type_scat_source
C C 0.0033 0.0016 'International Tables Vol C Tables 4.2.6.8 and 6.1.1.4'
H H 0.0000 0.0000 'International Tables Vol C Tables 4.2.6.8 and 6.1.1.4'
N N 0.0061 0.0033 'International Tables Vol C Tables 4.2.6.8 and 6.1.1.4'
O O 0.0106 0.0060 'International Tables Vol C Tables 4.2.6.8 and 6.1.1.4'
Cd Cd -0.8075 1.2024 'International Tables Vol C Tables 4.2.6.8 and 6.1.1.4'
I I -0.4742 1.8119 'International Tables Vol C Tables 4.2.6.8 and 6.1.1.4'

loop_
_geom_angle_atom_site_label_1
_geom_angle_atom_site_label_2
_geom_angle_atom_site_label_3
_geom_angle
_geom_angle_site_symmetry_1
_geom_angle_site_symmetry_3
_geom_angle_publ_flag
O2 Cd2 O2 77.70(10) 2_556 1 ?
O2 Cd2 O2 77.70(10) 2_556 . ?
O2 Cd2 O2 0.00(16) 1 . ?
O2 Cd2 I1 109.30(6) 2_556 2_556 ?
O2 Cd2 I1 105.25(6) 1 2_556 ?
O2 Cd2 I1 105.25(6) . 2_556 ?
O2 Cd2 I1 105.25(6) 2_556 . ?
O2 Cd2 I1 109.30(6) 1 . ?
O2 Cd2 I1 109.30(6) . . ?
I1 Cd2 I1 135.20(2) 2_556 . ?
C3 O1 C2 116.8(2) . . ?
O2 O2 C9 0(10) 1 . ?
O2 O2 Cd2 0(10) 1 . ?
C9 O2 Cd2 128.19(18) . . ?
C8 N1 C10 125.0(3) . . ?
C8 N1 H1 114(3) . . ?
C10 N1 H1 121(3) . . ?
O2 C9 O2 0.00(19) 1 . ?
O2 C9 C3 121.4(2) 1 . ?
O2 C9 C3 121.4(2) . . ?
O2 C9 C7 121.0(3) 1 . ?
O2 C9 C7 121.0(3) . . ?
C3 C9 C7 117.5(3) . . ?
C4 C3 O1 124.8(3) . . ?
C4 C3 C9 120.8(3) . . ?
O1 C3 C9 114.4(2) . . ?
C8 C7 C6 119.9(3) . . ?
C8 C7 C9 120.1(3) . . ?
C6 C7 C9 120.0(3) . . ?
N1 C8 C7 123.6(3) . . ?
N1 C8 H8 118.2 . . ?
C7 C8 H8 118.2 . . ?
C3 C4 C5 120.7(3) . . ?
C3 C4 H4 119.6 . . ?
C5 C4 H4 119.6 . . ?
O1 C2 C1 108.8(3) . . ?
O1 C2 H2A 109.9 . . ?
C1 C2 H2A 109.9 . . ?
O1 C2 H2B 109.9 . . ?
C1 C2 H2B 109.9 . . ?
H2A C2 H2B 108.3 . . ?
C5 C6 C7 120.8(3) . . ?
C5 C6 H6 119.6 . . ?
C7 C6 H6 119.6 . . ?
C6 C5 C4 120.2(3) . . ?
C6 C5 H5 119.9 . . ?
C4 C5 H5 119.9 . . ?
N1 C10 C10 111.8(2) . 2_556 ?
N1 C10 H10A 109.2 . . ?
C10 C10 H10A 109.2 2_556 . ?
N1 C10 H10B 109.2 . . ?
C10 C10 H10B 109.2 2_556 . ?
H10A C10 H10B 107.9 . . ?
C2 C1 H1A 109.5 . . ?
C2 C1 H1B 109.5 . . ?
H1A C1 H1B 109.5 . . ?
C2 C1 H1C 109.5 . . ?
H1A C1 H1C 109.5 . . ?
H1B C1 H1C 109.5 . . ?

loop_
_geom_bond_atom_site_label_1
_geom_bond_atom_site_label_2
_geom_bond_distance
_geom_bond_site_symmetry_2
_geom_bond_publ_flag
I1 Cd2 2.7455(6) . ?
Cd2 O2 2.271(2) 2_556 ?
Cd2 O2 2.271(2) 1 ?
Cd2 O2 2.271(2) . ?
O1 C3 1.370(3) . ?
O1 C2 1.436(4) . ?
O2 O2 0.000(5) 1 ?
O2 C9 1.310(3) . ?
N1 C8 1.287(4) . ?
N1 C10 1.457(4) . ?
N1 H1 0.900(19) . ?
C9 C3 1.421(4) . ?
C9 C7 1.422(4) . ?
C3 C4 1.369(4) . ?
C7 C8 1.413(5) . ?
C7 C6 1.418(4) . ?
C8 H8 0.9300 . ?
C4 C5 1.411(4) . ?
C4 H4 0.9300 . ?
C2 C1 1.503(5) . ?
C2 H2A 0.9700 . ?
C2 H2B 0.9700 . ?
C6 C5 1.346(5) . ?
C6 H6 0.9300 . ?
C5 H5 0.9300 . ?
C10 C10 1.504(8) 2_556 ?
C10 H10A 0.9700 . ?
C10 H10B 0.9700 . ?
C1 H1A 0.9600 . ?
C1 H1B 0.9600 . ?
C1 H1C 0.9600 . ?

loop_
_geom_hbond_atom_site_label_D
_geom_hbond_atom_site_label_H
_geom_hbond_atom_site_label_A
_geom_hbond_distance_DH
_geom_hbond_distance_HA
_geom_hbond_distance_DA
_geom_hbond_angle_DHA
_geom_hbond_site_symmetry_A
_geom_hbond_publ_flag
N1 H1 O2 0.900(19) 1.81(3) 2.565(3) 139(3) 1 yes
C1 H1C I1 0.96 3.24 4.023(4) 140.5 . yes
C4 H4 I1 0.93 3.30 4.025(3) 136.6 1_655 yes
C4 H4 I1 0.93 3.30 4.025(3) 136.6 1_655 yes
C1 H1C I1 0.96 3.24 4.023(4) 140.5 . yes
N1 H1 O2 0.900(19) 1.81(3) 2.565(3) 139(3) . yes

loop_
_geom_torsion_atom_site_label_1
_geom_torsion_atom_site_label_2
_geom_torsion_atom_site_label_3
_geom_torsion_atom_site_label_4
_geom_torsion
_geom_torsion_site_symmetry_1
_geom_torsion_site_symmetry_2
_geom_torsion_site_symmetry_3
_geom_torsion_site_symmetry_4
_geom_torsion_publ_flag
Cd2 O2 C9 O2 0(100) . . . 1 ?
O2 O2 C9 C3 0.0(4) 1 . . . ?
Cd2 O2 C9 C3 -18.7(4) . . . . ?
O2 O2 C9 C7 0.0(5) 1 . . . ?
Cd2 O2 C9 C7 162.4(2) . . . . ?
C2 O1 C3 C4 -14.1(4) . . . . ?
C2 O1 C3 C9 168.4(3) . . . . ?
O2 C9 C3 C4 -179.1(3) 1 . . . ?
O2 C9 C3 C4 -179.1(3) . . . . ?
C7 C9 C3 C4 -0.1(4) . . . . ?
O2 C9 C3 O1 -1.5(4) 1 . . . ?
O2 C9 C3 O1 -1.5(4) . . . . ?
C7 C9 C3 O1 177.5(3) . . . . ?
O2 C9 C7 C8 0.9(4) 1 . . . ?
O2 C9 C7 C8 0.9(4) . . . . ?
C3 C9 C7 C8 -178.0(3) . . . . ?
O2 C9 C7 C6 179.9(3) 1 . . . ?
O2 C9 C7 C6 179.9(3) . . . . ?
C3 C9 C7 C6 1.0(4) . . . . ?
C10 N1 C8 C7 177.3(3) . . . . ?
C6 C7 C8 N1 -176.7(3) . . . . ?
C9 C7 C8 N1 2.2(5) . . . . ?
O1 C3 C4 C5 -177.6(3) . . . . ?
C9 C3 C4 C5 -0.2(5) . . . . ?
C3 O1 C2 C1 176.4(3) . . . . ?
C8 C7 C6 C5 177.5(3) . . . . ?
C9 C7 C6 C5 -1.5(5) . . . . ?
C7 C6 C5 C4 1.1(5) . . . . ?
C3 C4 C5 C6 -0.3(5) . . . . ?
C8 N1 C10 C10 129.6(4) . . . 2_556 ?
